data_4074088
loop_
_publ_author_name
'Ouli\'e, Pascal'
'Freund, Christelle'
'Saffon, Nathalie'
'Martin-Vaca, Blanca'
'Maron, Laurent'
'Bourissou, Didier'

_publ_section_title
;
 Enforced \h1-Fluorenyl and Indenyl Coordination to Zirconium:
 Geometrically Constrained and Sterically Expanded Complexes Derived from
 the Bifunctional (FluPPh2NAr)&#x2212;and (IndPPh2NAr)&#x2212;Ligands
;
_journal_issue 27
_journal_name_full Organometallics
_journal_page_first 6793
_journal_paper_doi 10.1021/om700974g
_journal_volume 26
_journal_year 2007
_chemical_formula_sum 'C52 H44 N P Zr'
_chemical_formula_weight 805.07
_chemical_name_systematic
; 
 ? 
;
_space_group_IT_number 14
_symmetry_cell_setting monoclinic
_symmetry_space_group_name_Hall '-P 2ybc'
_symmetry_space_group_name_H-M 'P 1 21/c 1'
_atom_sites_solution_hydrogens geom
_atom_sites_solution_primary direct
_atom_sites_solution_secondary difmap
_audit_creation_method SHELXL-97
_cell_angle_alpha 90.00
_cell_angle_beta 101.602(3)
_cell_angle_gamma 90.00
_cell_formula_units_Z 4
_cell_length_a 9.9869(14)
_cell_length_b 18.293(3)
_cell_length_c 22.616(3)
_cell_measurement_reflns_used 868
_cell_measurement_temperature 173(2)
_cell_measurement_theta_max 17.467
_cell_measurement_theta_min 2.227
_cell_volume 4047.3(10)
_computing_cell_refinement 'Bruker SMART'
_computing_data_collection 'Bruker SMART'
_computing_data_reduction 'Bruker SHELXTL'
_computing_molecular_graphics 'Bruker SHELXTL'
_computing_publication_material 'Bruker SHELXTL'
_computing_structure_refinement 'SHELXL-97 (Sheldrick, 1997)'
_computing_structure_solution 'SHELXS-97 (Sheldrick, 1990)'
_diffrn_ambient_temperature 173(2)
_diffrn_measured_fraction_theta_full 0.986
_diffrn_measured_fraction_theta_max 0.986
_diffrn_measurement_device_type 'Bruker CCD detector'
_diffrn_measurement_method 'phi and omega scans'
_diffrn_radiation_monochromator graphite
_diffrn_radiation_source 'fine-focus sealed tube'
_diffrn_radiation_type MoK\a
_diffrn_radiation_wavelength 0.71073
_diffrn_reflns_av_R_equivalents 0.2280
_diffrn_reflns_av_sigmaI/netI 0.2428
_diffrn_reflns_limit_h_max 10
_diffrn_reflns_limit_h_min -7
_diffrn_reflns_limit_k_max 19
_diffrn_reflns_limit_k_min -19
_diffrn_reflns_limit_l_max 23
_diffrn_reflns_limit_l_min -23
_diffrn_reflns_number 15744
_diffrn_reflns_theta_full 21.97
_diffrn_reflns_theta_max 21.97
_diffrn_reflns_theta_min 5.10
_exptl_absorpt_coefficient_mu 0.348
_exptl_absorpt_correction_T_max 1.000000
_exptl_absorpt_correction_T_min 0.602190
_exptl_absorpt_correction_type semi-empirical
_exptl_absorpt_process_details 'SADABS (Bruker-AXS)'
_exptl_crystal_colour yellow
_exptl_crystal_density_diffrn 1.321
_exptl_crystal_density_method 'not measured'
_exptl_crystal_description block
_exptl_crystal_F_000 1672
_exptl_crystal_size_max 0.1
_exptl_crystal_size_mid 0.1
_exptl_crystal_size_min 0.05
_refine_diff_density_max 0.556
_refine_diff_density_min -0.441
_refine_diff_density_rms 0.085
_refine_ls_extinction_method none
_refine_ls_goodness_of_fit_ref 0.938
_refine_ls_hydrogen_treatment constr
_refine_ls_matrix_type full
_refine_ls_number_parameters 496
_refine_ls_number_reflns 4873
_refine_ls_number_restraints 0
_refine_ls_restrained_S_all 0.938
_refine_ls_R_factor_all 0.1871
_refine_ls_R_factor_gt 0.0687
_refine_ls_shift/su_max 0.001
_refine_ls_shift/su_mean 0.000
_refine_ls_structure_factor_coef Fsqd
_refine_ls_weighting_details 'calc w=1/[\s^2^(Fo^2^)+(0.0097P)^2^+0.0000P] where P=(Fo^2^+2Fc^2^)/3'
_refine_ls_weighting_scheme calc
_refine_ls_wR_factor_gt 0.0737
_refine_ls_wR_factor_ref 0.0970
_reflns_number_gt 2268
_reflns_number_total 4873
_reflns_threshold_expression >2sigma(I)
_cod_data_source_file om700974g-file006.cif
_cod_data_source_block 5a
_cod_depositor_comments
;
The following automatic conversions were performed:

'_symmetry_cell_setting' value 'Monoclinic' changed to 'monoclinic'
according to /home/saulius/struct/CIF-dictionaries/cif_core.dic
dictionary named 'cif_core.dic' version 2.4.1 from 2010-06-29.

Automatic conversion script
Id: cif_fix_values 1715 2011-07-08 13:25:40Z adriana 
;
_cod_original_sg_symbol_H-M P2(1)/c
_cod_database_code 4074088

loop_
_symmetry_equiv_pos_as_xyz
'x, y, z'
'-x, y+1/2, -z+1/2'
'-x, -y, -z'
'x, -y-1/2, z-1/2'

loop_
_atom_site_label
_atom_site_type_symbol
_atom_site_fract_x
_atom_site_fract_y
_atom_site_fract_z
_atom_site_U_iso_or_equiv
_atom_site_adp_type
_atom_site_occupancy
_atom_site_symmetry_multiplicity
_atom_site_calc_flag
_atom_site_refinement_flags
Zr1 Zr 0.34938(9) 0.21168(5) 0.38688(4) 0.0271(3) Uani 1 1 d .
P1 P 0.1379(2) 0.32803(12) 0.39549(11) 0.0259(6) Uani 1 1 d .
N1 N 0.2721(6) 0.3216(3) 0.3632(3) 0.0237(18) Uani 1 1 d .
C1 C 0.1071(8) 0.2362(4) 0.4034(4) 0.025(2) Uani 1 1 d .
C2 C 0.0559(8) 0.1986(5) 0.4521(4) 0.035(2) Uani 1 1 d .
C3 C 0.0810(8) 0.2118(5) 0.5145(5) 0.042(3) Uani 1 1 d .
H3 H 0.1324 0.2533 0.5310 0.051 Uiso 1 1 calc R
C4 C 0.0292(10) 0.1630(6) 0.5524(5) 0.059(4) Uani 1 1 d .
H4 H 0.0474 0.1708 0.5948 0.070 Uiso 1 1 calc R
C5 C -0.0497(12) 0.1022(7) 0.5275(7) 0.072(4) Uani 1 1 d .
H5 H -0.0826 0.0690 0.5536 0.086 Uiso 1 1 calc R
C6 C -0.0797(11) 0.0904(6) 0.4668(7) 0.064(4) Uani 1 1 d .
H6 H -0.1346 0.0498 0.4507 0.077 Uiso 1 1 calc R
C7 C -0.0292(9) 0.1380(5) 0.4286(5) 0.040(3) Uani 1 1 d .
C8 C -0.0390(10) 0.1374(5) 0.3645(5) 0.043(3) Uani 1 1 d .
C9 C -0.1111(10) 0.0910(5) 0.3193(6) 0.057(4) Uani 1 1 d .
H9 H -0.1617 0.0507 0.3298 0.068 Uiso 1 1 calc R
C10 C -0.1074(11) 0.1045(6) 0.2603(6) 0.064(4) Uani 1 1 d .
H10 H -0.1562 0.0735 0.2297 0.077 Uiso 1 1 calc R
C11 C -0.0340(11) 0.1625(6) 0.2446(5) 0.061(3) Uani 1 1 d .
H11 H -0.0338 0.1709 0.2031 0.073 Uiso 1 1 calc R
C12 C 0.0396(8) 0.2091(5) 0.2875(4) 0.038(2) Uani 1 1 d .
H12 H 0.0884 0.2492 0.2755 0.046 Uiso 1 1 calc R
C13 C 0.0412(9) 0.1964(5) 0.3486(5) 0.036(3) Uani 1 1 d .
C14 C 0.1785(9) 0.3718(4) 0.4672(4) 0.020(2) Uani 1 1 d .
C15 C 0.0785(8) 0.4026(4) 0.4951(4) 0.030(2) Uani 1 1 d .
H15 H -0.0143 0.4029 0.4745 0.036 Uiso 1 1 calc R
C16 C 0.1130(10) 0.4324(4) 0.5517(4) 0.035(3) Uani 1 1 d .
H16 H 0.0444 0.4548 0.5692 0.042 Uiso 1 1 calc R
C17 C 0.2473(12) 0.4301(4) 0.5840(4) 0.046(3) Uani 1 1 d .
H17 H 0.2708 0.4493 0.6237 0.055 Uiso 1 1 calc R
C18 C 0.3460(9) 0.3991(5) 0.5566(4) 0.042(3) Uani 1 1 d .
H18 H 0.4387 0.3981 0.5773 0.050 Uiso 1 1 calc R
C19 C 0.3108(10) 0.3698(4) 0.4997(4) 0.031(2) Uani 1 1 d .
H19 H 0.3795 0.3474 0.4822 0.037 Uiso 1 1 calc R
C20 C -0.0058(9) 0.3754(4) 0.3503(4) 0.026(2) Uani 1 1 d .
C21 C 0.0063(10) 0.4383(5) 0.3201(5) 0.055(3) Uani 1 1 d .
H21 H 0.0942 0.4597 0.3234 0.066 Uiso 1 1 calc R
C22 C -0.1063(11) 0.4727(5) 0.2845(5) 0.064(4) Uani 1 1 d .
H22 H -0.0943 0.5155 0.2623 0.077 Uiso 1 1 calc R
C23 C -0.2317(9) 0.4447(5) 0.2817(4) 0.035(3) Uani 1 1 d .
H23 H -0.3092 0.4678 0.2578 0.043 Uiso 1 1 calc R
C24 C -0.2471(9) 0.3824(5) 0.3137(4) 0.041(3) Uani 1 1 d .
H24 H -0.3359 0.3627 0.3120 0.050 Uiso 1 1 calc R
C25 C -0.1367(10) 0.3484(5) 0.3480(4) 0.041(3) Uani 1 1 d .
H25 H -0.1494 0.3060 0.3705 0.050 Uiso 1 1 calc R
C26 C 0.3208(7) 0.3810(4) 0.3322(4) 0.014(2) Uani 1 1 d .
C27 C 0.3339(9) 0.3683(5) 0.2736(4) 0.038(3) Uani 1 1 d .
H27 H 0.3123 0.3217 0.2555 0.046 Uiso 1 1 calc R
C28 C 0.3797(10) 0.4252(5) 0.2409(5) 0.046(3) Uani 1 1 d .
H28 H 0.3905 0.4163 0.2008 0.056 Uiso 1 1 calc R
C29 C 0.4082(8) 0.4911(5) 0.2648(5) 0.038(3) Uani 1 1 d .
H29 H 0.4350 0.5291 0.2410 0.046 Uiso 1 1 calc R
C30 C 0.3991(8) 0.5047(4) 0.3239(4) 0.031(2) Uani 1 1 d .
H30 H 0.4215 0.5515 0.3412 0.037 Uiso 1 1 calc R
C31 C 0.3564(8) 0.4488(4) 0.3578(4) 0.032(2) Uani 1 1 d .
H31 H 0.3518 0.4573 0.3988 0.038 Uiso 1 1 calc R
C32 C 0.4004(8) 0.1633(4) 0.4810(4) 0.031(2) Uani 1 1 d .
H32A H 0.4880 0.1807 0.5056 0.037 Uiso 1 1 calc R
H32B H 0.3254 0.1671 0.5036 0.037 Uiso 1 1 calc R
C33 C 0.4090(10) 0.0942(5) 0.4534(4) 0.034(3) Uani 1 1 d .
C34 C 0.5391(9) 0.0630(5) 0.4491(4) 0.034(3) Uani 1 1 d .
H34 H 0.6212 0.0857 0.4694 0.041 Uiso 1 1 calc R
C35 C 0.5452(9) 0.0001(5) 0.4157(4) 0.035(3) Uani 1 1 d .
H35 H 0.6316 -0.0206 0.4141 0.042 Uiso 1 1 calc R
C36 C 0.4266(12) -0.0334(5) 0.3843(4) 0.046(3) Uani 1 1 d .
H36 H 0.4333 -0.0764 0.3614 0.055 Uiso 1 1 calc R
C37 C 0.2985(10) -0.0045(5) 0.3861(4) 0.042(3) Uani 1 1 d .
H37 H 0.2169 -0.0265 0.3647 0.050 Uiso 1 1 calc R
C38 C 0.2955(9) 0.0576(5) 0.4207(4) 0.036(3) Uani 1 1 d .
H38 H 0.2081 0.0771 0.4222 0.043 Uiso 1 1 calc R
C39 C 0.3740(9) 0.1418(4) 0.3056(4) 0.037(3) Uani 1 1 d .
H39A H 0.4395 0.1021 0.3205 0.044 Uiso 1 1 calc R
H39B H 0.2847 0.1185 0.2892 0.044 Uiso 1 1 calc R
C40 C 0.4208(11) 0.1786(4) 0.2550(4) 0.031(2) Uani 1 1 d .
C41 C 0.5576(10) 0.1968(5) 0.2564(4) 0.041(3) Uani 1 1 d .
H41 H 0.6256 0.1828 0.2903 0.049 Uiso 1 1 calc R
C42 C 0.5947(12) 0.2341(5) 0.2101(6) 0.056(3) Uani 1 1 d .
H42 H 0.6886 0.2457 0.2133 0.067 Uiso 1 1 calc R
C43 C 0.5051(16) 0.2558(5) 0.1597(6) 0.069(4) Uani 1 1 d .
H43 H 0.5347 0.2818 0.1283 0.083 Uiso 1 1 calc R
C44 C 0.3705(14) 0.2385(5) 0.1562(4) 0.056(3) Uani 1 1 d .
H44 H 0.3049 0.2527 0.1216 0.067 Uiso 1 1 calc R
C45 C 0.3280(10) 0.2002(5) 0.2026(5) 0.047(3) Uani 1 1 d .
H45 H 0.2339 0.1885 0.1986 0.057 Uiso 1 1 calc R
C46 C 0.5650(8) 0.2561(4) 0.4065(4) 0.027(2) Uani 1 1 d .
H46A H 0.6237 0.2131 0.4037 0.032 Uiso 1 1 calc R
H46B H 0.5708 0.2871 0.3713 0.032 Uiso 1 1 calc R
C47 C 0.6391(8) 0.2979(5) 0.4596(4) 0.026(2) Uani 1 1 d .
C48 C 0.7082(8) 0.2617(5) 0.5126(5) 0.034(3) Uani 1 1 d .
H48 H 0.7135 0.2099 0.5132 0.041 Uiso 1 1 calc R
C49 C 0.7677(8) 0.3008(6) 0.5633(4) 0.046(3) Uani 1 1 d .
H49 H 0.8135 0.2756 0.5983 0.055 Uiso 1 1 calc R
C50 C 0.7617(8) 0.3764(5) 0.5638(5) 0.040(3) Uani 1 1 d .
H50 H 0.8002 0.4032 0.5991 0.048 Uiso 1 1 calc R
C51 C 0.6987(9) 0.4119(5) 0.5120(5) 0.043(3) Uani 1 1 d .
H51 H 0.6968 0.4638 0.5111 0.052 Uiso 1 1 calc R
C52 C 0.6376(8) 0.3728(5) 0.4609(4) 0.035(3) Uani 1 1 d .
H52 H 0.5936 0.3987 0.4260 0.042 Uiso 1 1 calc R

loop_
_atom_site_aniso_label
_atom_site_aniso_U_11
_atom_site_aniso_U_22
_atom_site_aniso_U_33
_atom_site_aniso_U_23
_atom_site_aniso_U_13
_atom_site_aniso_U_12
Zr1 0.0269(5) 0.0252(5) 0.0304(6) -0.0014(6) 0.0083(4) 0.0006(5)
P1 0.0200(15) 0.0225(14) 0.0347(18) 0.0009(12) 0.0043(13) -0.0018(11)
N1 0.027(5) 0.025(4) 0.023(5) 0.002(3) 0.015(4) -0.007(3)
C1 0.023(6) 0.030(6) 0.024(6) -0.005(5) 0.007(5) -0.001(4)
C2 0.033(6) 0.027(6) 0.040(7) 0.010(6) -0.002(5) 0.010(5)
C3 0.014(5) 0.042(6) 0.075(8) 0.008(7) 0.020(5) 0.004(5)
C4 0.041(8) 0.074(8) 0.075(9) 0.046(7) 0.046(7) 0.034(7)
C5 0.044(9) 0.046(8) 0.139(14) 0.056(9) 0.053(10) 0.013(6)
C6 0.039(8) 0.051(8) 0.110(12) 0.024(9) 0.030(9) 0.006(6)
C7 0.023(6) 0.025(6) 0.074(10) 0.000(6) 0.014(6) 0.002(5)
C8 0.032(7) 0.040(7) 0.059(9) -0.004(6) 0.015(6) 0.011(5)
C9 0.023(7) 0.029(7) 0.121(12) -0.040(8) 0.019(8) -0.016(5)
C10 0.021(7) 0.075(10) 0.094(12) -0.040(8) 0.009(7) -0.002(6)
C11 0.046(8) 0.071(8) 0.061(9) -0.034(7) 0.002(7) -0.004(7)
C12 0.028(6) 0.031(6) 0.053(7) -0.012(7) 0.001(5) 0.001(6)
C13 0.025(6) 0.023(7) 0.065(9) 0.005(6) 0.018(6) 0.000(5)
C14 0.008(5) 0.014(5) 0.036(6) 0.005(4) 0.000(5) 0.001(4)
C15 0.015(6) 0.034(6) 0.039(7) 0.003(5) 0.001(5) 0.003(5)
C16 0.036(7) 0.037(6) 0.036(7) -0.009(5) 0.019(6) 0.011(5)
C17 0.073(9) 0.033(6) 0.031(7) -0.012(5) 0.007(7) -0.006(6)
C18 0.031(7) 0.057(7) 0.035(7) -0.003(6) 0.001(6) -0.005(5)
C19 0.040(7) 0.033(6) 0.022(7) -0.001(5) 0.011(5) -0.011(5)
C20 0.034(7) 0.016(5) 0.023(6) 0.005(4) -0.005(5) 0.012(5)
C21 0.025(7) 0.041(7) 0.089(10) 0.020(7) -0.012(6) -0.003(6)
C22 0.035(8) 0.067(8) 0.094(10) 0.056(7) 0.021(7) 0.009(7)
C23 0.024(7) 0.042(7) 0.040(7) 0.019(5) 0.005(5) 0.005(5)
C24 0.011(6) 0.048(7) 0.063(8) 0.007(6) 0.004(5) -0.006(5)
C25 0.020(6) 0.047(7) 0.059(8) 0.012(5) 0.011(6) 0.006(5)
C26 0.010(5) 0.027(6) 0.004(5) 0.007(4) -0.002(4) 0.005(4)
C27 0.058(8) 0.021(6) 0.037(7) 0.006(5) 0.017(6) 0.011(5)
C28 0.054(8) 0.037(7) 0.056(9) 0.015(7) 0.032(7) 0.025(6)
C29 0.014(6) 0.050(8) 0.052(8) 0.018(6) 0.009(5) 0.002(5)
C30 0.024(6) 0.017(5) 0.045(7) 0.003(5) -0.007(5) 0.000(4)
C31 0.032(6) 0.026(6) 0.034(7) 0.020(5) -0.005(5) 0.004(5)
C32 0.024(6) 0.027(6) 0.042(7) 0.000(5) 0.010(5) -0.001(4)
C33 0.041(7) 0.028(6) 0.037(7) 0.002(5) 0.022(6) -0.009(5)
C34 0.025(7) 0.042(7) 0.042(7) 0.002(5) 0.024(5) 0.002(5)
C35 0.022(6) 0.050(7) 0.038(7) 0.002(5) 0.018(5) 0.015(5)
C36 0.066(9) 0.038(7) 0.038(8) 0.002(5) 0.023(7) -0.003(6)
C37 0.033(7) 0.056(7) 0.042(7) -0.003(6) 0.022(6) -0.003(6)
C38 0.024(7) 0.050(7) 0.043(7) 0.026(6) 0.027(6) 0.012(6)
C39 0.064(7) 0.023(5) 0.022(7) 0.000(5) 0.004(5) -0.006(5)
C40 0.059(8) 0.010(5) 0.023(7) -0.006(4) 0.002(6) 0.001(5)
C41 0.035(7) 0.048(7) 0.040(7) 0.002(5) 0.011(5) 0.004(5)
C42 0.061(8) 0.065(9) 0.049(9) -0.008(7) 0.029(8) -0.010(6)
C43 0.116(12) 0.054(8) 0.048(10) 0.008(6) 0.040(9) 0.013(8)
C44 0.094(11) 0.059(8) 0.010(7) 0.002(5) 0.002(7) 0.023(7)
C45 0.050(7) 0.055(7) 0.035(7) -0.028(6) 0.004(6) 0.009(6)
C46 0.022(6) 0.013(5) 0.053(7) 0.010(5) 0.023(5) 0.012(4)
C47 0.021(5) 0.012(5) 0.049(7) -0.017(5) 0.017(5) -0.005(5)
C48 0.024(6) 0.028(6) 0.052(8) 0.019(6) 0.013(6) 0.005(5)
C49 0.031(6) 0.072(8) 0.031(7) -0.008(6) -0.003(5) 0.010(6)
C50 0.017(6) 0.040(7) 0.069(9) -0.025(6) 0.027(6) -0.005(5)
C51 0.037(7) 0.043(7) 0.050(8) 0.018(7) 0.012(6) 0.001(5)
C52 0.018(6) 0.059(8) 0.031(7) -0.001(6) 0.015(5) 0.000(5)

loop_
_atom_type_symbol
_atom_type_description
_atom_type_scat_dispersion_real
_atom_type_scat_dispersion_imag
_atom_type_scat_source
C C 0.0033 0.0016 'International Tables Vol C Tables 4.2.6.8 and 6.1.1.4'
H H 0.0000 0.0000 'International Tables Vol C Tables 4.2.6.8 and 6.1.1.4'
N N 0.0061 0.0033 'International Tables Vol C Tables 4.2.6.8 and 6.1.1.4'
P P 0.1023 0.0942 'International Tables Vol C Tables 4.2.6.8 and 6.1.1.4'
Zr Zr -2.9673 0.5597 'International Tables Vol C Tables 4.2.6.8 and 6.1.1.4'

loop_
_geom_angle_atom_site_label_1
_geom_angle_atom_site_label_2
_geom_angle_atom_site_label_3
_geom_angle
N1 Zr1 C46 89.6(2)
N1 Zr1 C32 126.3(3)
C46 Zr1 C32 86.0(3)
N1 Zr1 C39 114.0(3)
C46 Zr1 C39 96.1(3)
C32 Zr1 C39 119.7(3)
N1 Zr1 C1 64.9(2)
C46 Zr1 C1 143.0(3)
C32 Zr1 C1 88.4(3)
C39 Zr1 C1 118.1(3)
N1 Zr1 C33 157.6(2)
C46 Zr1 C33 94.8(3)
C32 Zr1 C33 32.8(2)
C39 Zr1 C33 87.4(3)
C1 Zr1 C33 99.9(3)
N1 Zr1 P1 32.03(15)
C46 Zr1 P1 112.56(18)
C32 Zr1 P1 104.0(2)
C39 Zr1 P1 129.1(2)
C1 Zr1 P1 34.61(17)
C33 Zr1 P1 128.3(2)
N1 P1 C1 98.8(3)
N1 P1 C14 112.2(4)
C1 P1 C14 110.9(4)
N1 P1 C20 114.0(4)
C1 P1 C20 112.8(4)
C14 P1 C20 108.0(4)
N1 P1 Zr1 44.4(2)
C1 P1 Zr1 57.6(3)
C14 P1 Zr1 109.9(3)
C20 P1 Zr1 141.7(3)
C26 N1 P1 123.2(5)
C26 N1 Zr1 133.0(5)
P1 N1 Zr1 103.6(3)
C13 C1 C2 103.5(7)
C13 C1 P1 116.9(6)
C2 C1 P1 129.0(6)
C13 C1 Zr1 93.8(5)
C2 C1 Zr1 120.5(5)
P1 C1 Zr1 87.8(3)
C3 C2 C7 118.6(9)
C3 C2 C1 130.7(9)
C7 C2 C1 110.7(8)
C2 C3 C4 119.4(10)
C3 C4 C5 120.1(11)
C6 C5 C4 121.2(11)
C5 C6 C7 119.5(12)
C6 C7 C2 121.1(11)
C6 C7 C8 131.6(11)
C2 C7 C8 107.2(9)
C9 C8 C7 131.3(10)
C9 C8 C13 120.1(10)
C7 C8 C13 108.7(10)
C10 C9 C8 119.3(10)
C9 C10 C11 120.9(11)
C10 C11 C12 121.9(11)
C11 C12 C13 119.3(10)
C12 C13 C8 118.5(10)
C12 C13 C1 131.6(8)
C8 C13 C1 109.8(9)
C19 C14 C15 117.7(8)
C19 C14 P1 119.4(6)
C15 C14 P1 122.6(7)
C16 C15 C14 120.8(8)
C15 C16 C17 120.8(8)
C18 C17 C16 118.4(9)
C19 C18 C17 120.5(9)
C18 C19 C14 121.8(9)
C21 C20 C25 117.5(8)
C21 C20 P1 123.4(7)
C25 C20 P1 119.1(7)
C20 C21 C22 122.0(9)
C23 C22 C21 119.4(9)
C22 C23 C24 119.6(9)
C25 C24 C23 120.9(9)
C24 C25 C20 120.5(8)
C27 C26 C31 119.2(7)
C27 C26 N1 116.8(7)
C31 C26 N1 124.0(7)
C26 C27 C28 119.0(8)
C29 C28 C27 121.7(9)
C28 C29 C30 120.4(9)
C29 C30 C31 119.1(8)
C26 C31 C30 120.5(8)
C33 C32 Zr1 87.5(5)
C38 C33 C32 123.1(9)
C38 C33 C34 115.0(8)
C32 C33 C34 121.2(9)
C38 C33 Zr1 91.3(6)
C32 C33 Zr1 59.7(4)
C34 C33 Zr1 113.0(5)
C35 C34 C33 120.3(8)
C34 C35 C36 121.2(8)
C37 C36 C35 120.6(9)
C38 C37 C36 117.0(9)
C37 C38 C33 125.9(9)
C40 C39 Zr1 117.9(5)
C41 C40 C45 115.4(8)
C41 C40 C39 123.2(9)
C45 C40 C39 121.4(9)
C42 C41 C40 121.0(9)
C43 C42 C41 123.8(11)
C42 C43 C44 117.0(10)
C43 C44 C45 121.1(10)
C44 C45 C40 121.7(9)
C47 C46 Zr1 130.0(5)
C52 C47 C48 116.9(8)
C52 C47 C46 121.7(9)
C48 C47 C46 121.3(8)
C49 C48 C47 121.0(8)
C48 C49 C50 120.8(9)
C51 C50 C49 118.5(9)
C50 C51 C52 121.0(9)
C47 C52 C51 121.8(9)

loop_
_geom_bond_atom_site_label_1
_geom_bond_atom_site_label_2
_geom_bond_distance
Zr1 N1 2.182(6)
Zr1 C46 2.261(8)
Zr1 C32 2.267(8)
Zr1 C39 2.292(7)
Zr1 C1 2.561(8)
Zr1 C33 2.622(8)
Zr1 P1 3.033(2)
P1 N1 1.655(6)
P1 C1 1.724(7)
P1 C14 1.781(8)
P1 C20 1.806(8)
N1 C26 1.430(8)
C1 C13 1.473(11)
C1 C2 1.474(10)
C2 C3 1.405(11)
C2 C7 1.432(11)
C3 C4 1.406(11)
C4 C5 1.412(14)
C5 C6 1.362(14)
C6 C7 1.391(13)
C7 C8 1.433(12)
C8 C9 1.411(12)
C8 C13 1.433(11)
C9 C10 1.365(13)
C10 C11 1.376(12)
C11 C12 1.386(11)
C12 C13 1.399(11)
C14 C19 1.377(10)
C14 C15 1.403(9)
C15 C16 1.370(11)
C16 C17 1.393(11)
C17 C18 1.387(10)
C18 C19 1.373(10)
C20 C21 1.357(10)
C20 C25 1.389(10)
C21 C22 1.395(12)
C22 C23 1.342(11)
C23 C24 1.377(10)
C24 C25 1.364(11)
C26 C27 1.377(10)
C26 C31 1.385(9)
C27 C28 1.405(10)
C28 C29 1.328(11)
C29 C30 1.381(11)
C30 C31 1.395(9)
C32 C33 1.421(10)
C33 C38 1.394(11)
C33 C34 1.440(10)
C34 C35 1.385(10)
C35 C36 1.394(11)
C36 C37 1.393(10)
C37 C38 1.383(11)
C39 C40 1.483(10)
C40 C41 1.399(11)
C40 C45 1.406(11)
C41 C42 1.363(11)
C42 C43 1.360(13)
C43 C44 1.367(13)
C44 C45 1.397(11)
C46 C47 1.488(10)
C47 C52 1.371(10)
C47 C48 1.420(11)
C48 C49 1.380(11)
C49 C50 1.384(10)
C50 C51 1.375(11)
C51 C52 1.392(11)
